data_1517240
loop_
_publ_author_name
'Pawle, R. H.'
'Haas, T. E.'
'M\"uller, P.'
'Thomas III, S. W.'

_publ_section_title
;
 Twisting and piezochromism of phenylene-ethynylenes with aromatic
 interactions between side chains and main chains
;
_journal_issue 11
_journal_name_full 'Chem. Sci.'
_journal_page_first 4184
_journal_paper_doi 10.1039/C4SC01466A
_journal_volume 5
_journal_year 2014
_chemical_formula_sum 'C40 H42 O6'
_chemical_formula_weight 618.74
_space_group_IT_number 14
_symmetry_cell_setting monoclinic
_symmetry_space_group_name_Hall '-P 2ybc'
_symmetry_space_group_name_H-M 'P 1 21/c 1'
_atom_sites_solution_hydrogens geom
_atom_sites_solution_primary direct
_atom_sites_solution_secondary difmap
_audit_creation_method SHELXL-97
_audit_update_record
;
2013-08-08 # Formatted by publCIF
;
_cell_angle_alpha 90.00
_cell_angle_beta 97.0420(10)
_cell_angle_gamma 90.00
_cell_formula_units_Z 2
_cell_length_a 6.6014(4)
_cell_length_b 17.3786(11)
_cell_length_c 13.6759(9)
_cell_measurement_temperature 100(2)
_cell_volume 1557.11(17)
_computing_cell_refinement 'SAINT 7.46A (Bruker-AXS, 2011)'
_computing_data_collection 'APEX2 v2011.4.0 (Bruker-AXS, 2011)'
_computing_data_reduction 'SAINT 7.46A (Bruker-AXS, 2011)'
_computing_structure_refinement 'SHELXL-97 (Sheldrick, 2008)'
_computing_structure_solution 'SHELXS-97 (Sheldrick, 2008)'
_diffrn_ambient_temperature 100(2)
_diffrn_detector_area_resol_mean 8.3
_diffrn_measured_fraction_theta_full 1.000
_diffrn_measured_fraction_theta_max 1.000
_diffrn_measurement_device_type 'Bruker Smart APEX2 CCD'
_diffrn_measurement_method '\f and \w scans'
_diffrn_radiation_monochromator 'Incoatech I\mS multilayer optics'
_diffrn_radiation_source 'I\mS micro-focus sealed tube'
_diffrn_radiation_type MoK\a
_diffrn_radiation_wavelength 0.71073
_diffrn_reflns_av_R_equivalents 0.0434
_diffrn_reflns_av_sigmaI/netI 0.0241
_diffrn_reflns_limit_h_max 8
_diffrn_reflns_limit_h_min -9
_diffrn_reflns_limit_k_max 24
_diffrn_reflns_limit_k_min -24
_diffrn_reflns_limit_l_max 18
_diffrn_reflns_limit_l_min -19
_diffrn_reflns_number 44002
_diffrn_reflns_theta_full 30.51
_diffrn_reflns_theta_max 30.51
_diffrn_reflns_theta_min 1.90
_diffrn_standards_decay_% 0
_diffrn_standards_interval_count 0
_diffrn_standards_interval_time 0
_diffrn_standards_number 0
_exptl_absorpt_coefficient_mu 0.087
_exptl_absorpt_correction_type multi-scan
_exptl_absorpt_process_details 'SADABS (Sheldrick, 2009)'
_exptl_crystal_colour yellow
_exptl_crystal_density_diffrn 1.320
_exptl_crystal_density_method 'not measured'
_exptl_crystal_description needle
_exptl_crystal_F_000 660
_exptl_crystal_size_max 0.261
_exptl_crystal_size_mid 0.054
_exptl_crystal_size_min 0.051
_refine_diff_density_max 0.474
_refine_diff_density_min -0.207
_refine_diff_density_rms 0.051
_refine_ls_extinction_method none
_refine_ls_goodness_of_fit_ref 1.052
_refine_ls_hydrogen_treatment constr
_refine_ls_matrix_type full
_refine_ls_number_parameters 209
_refine_ls_number_reflns 4772
_refine_ls_number_restraints 0
_refine_ls_restrained_S_all 1.052
_refine_ls_R_factor_all 0.0579
_refine_ls_R_factor_gt 0.0423
_refine_ls_shift/su_max 0.000
_refine_ls_shift/su_mean 0.000
_refine_ls_structure_factor_coef Fsqd
_refine_ls_weighting_details 'calc w=1/[\s^2^(Fo^2^)+(0.0543P)^2^+0.6680P] where P=(Fo^2^+2Fc^2^)/3'
_refine_ls_weighting_scheme calc
_refine_ls_wR_factor_gt 0.1101
_refine_ls_wR_factor_ref 0.1197
_reflns_number_gt 3769
_reflns_number_total 4772
_reflns_threshold_expression >2sigma(I)
_cod_data_source_file c4sc01466a1.cif
_cod_data_source_block mo_x8_12160_0m
_cod_depositor_comments 'Adding full bibliography for 1517239--1517244.cif.'
_cod_original_sg_symbol_H-M P21/c
_cod_database_code 1517240

loop_
_symmetry_equiv_pos_as_xyz
'x, y, z'
'-x, y+1/2, -z+1/2'
'-x, -y, -z'
'x, -y-1/2, z-1/2'

loop_
_atom_site_label
_atom_site_type_symbol
_atom_site_fract_x
_atom_site_fract_y
_atom_site_fract_z
_atom_site_U_iso_or_equiv
_atom_site_adp_type
_atom_site_occupancy
_atom_site_symmetry_multiplicity
_atom_site_calc_flag
_atom_site_refinement_flags
O2 O 0.45737(12) 0.61507(5) -0.03591(6) 0.01629(17) Uani 1 1 d .
O1 O 0.32655(14) 0.65889(5) 0.09761(6) 0.02042(19) Uani 1 1 d .
O3 O -0.85628(13) 0.58678(5) 0.50839(6) 0.02102(19) Uani 1 1 d .
C15 C 0.73677(17) 0.67691(6) -0.10371(8) 0.0147(2) Uani 1 1 d .
H15 H 0.7954 0.6245 -0.1113 0.018 Uiso 1 1 calc R
C13 C 0.32285(17) 0.61412(6) 0.02965(8) 0.0147(2) Uani 1 1 d .
C11 C 0.02111(17) 0.55064(6) 0.07743(8) 0.0144(2) Uani 1 1 d .
H11 H 0.0359 0.5859 0.1309 0.017 Uiso 1 1 calc R
C2 C -0.72582(17) 0.56993(6) 0.44141(8) 0.0158(2) Uani 1 1 d .
C12 C 0.16221(16) 0.55330(6) 0.00981(8) 0.0142(2) Uani 1 1 d .
C16 C 0.60856(17) 0.69894(7) -0.20057(8) 0.0180(2) Uani 1 1 d .
H16A H 0.5036 0.6589 -0.2180 0.022 Uiso 1 1 calc R
H16B H 0.5374 0.7481 -0.1916 0.022 Uiso 1 1 calc R
C9 C -0.27326(17) 0.50298(6) 0.14627(8) 0.0159(2) Uani 1 1 d .
C7 C -0.80879(17) 0.52576(7) 0.36104(8) 0.0178(2) Uani 1 1 d .
H7 H -0.9461 0.5084 0.3569 0.021 Uiso 1 1 calc R
C19 C 1.04326(18) 0.74140(7) -0.16300(10) 0.0222(2) Uani 1 1 d .
H19A H 1.1506 0.7805 -0.1457 0.027 Uiso 1 1 calc R
H19B H 1.1112 0.6917 -0.1727 0.027 Uiso 1 1 calc R
C14 C 0.61060(17) 0.67514(6) -0.01856(8) 0.0158(2) Uani 1 1 d .
H14A H 0.6998 0.6649 0.0437 0.019 Uiso 1 1 calc R
H14B H 0.5435 0.7256 -0.0126 0.019 Uiso 1 1 calc R
C8 C -0.36881(18) 0.51602(6) 0.21391(8) 0.0169(2) Uani 1 1 d .
C4 C -0.40528(18) 0.57437(6) 0.37511(8) 0.0169(2) Uani 1 1 d .
H4 H -0.2667 0.5903 0.3806 0.020 Uiso 1 1 calc R
C3 C -0.52282(18) 0.59335(7) 0.44934(8) 0.0165(2) Uani 1 1 d .
H3 H -0.4650 0.6221 0.5050 0.020 Uiso 1 1 calc R
C17 C 0.7389(2) 0.70752(7) -0.28493(9) 0.0214(2) Uani 1 1 d .
H17A H 0.6521 0.7256 -0.3447 0.026 Uiso 1 1 calc R
H17B H 0.7960 0.6568 -0.2998 0.026 Uiso 1 1 calc R
C5 C -0.48746(17) 0.53232(6) 0.29253(8) 0.0152(2) Uani 1 1 d .
C20 C 0.91290(17) 0.73383(7) -0.07852(9) 0.0175(2) Uani 1 1 d .
H20A H 0.8568 0.7849 -0.0642 0.021 Uiso 1 1 calc R
H20B H 0.9996 0.7161 -0.0186 0.021 Uiso 1 1 calc R
C6 C -0.69117(18) 0.50724(7) 0.28755(8) 0.0171(2) Uani 1 1 d .
H6 H -0.7485 0.4772 0.2330 0.021 Uiso 1 1 calc R
C10 C -0.14210(17) 0.49834(6) 0.07045(8) 0.0141(2) Uani 1 1 d .
C18 C 0.9136(2) 0.76465(7) -0.25866(9) 0.0223(3) Uani 1 1 d .
H18A H 1.0004 0.7664 -0.3127 0.027 Uiso 1 1 calc R
H18B H 0.8568 0.8167 -0.2512 0.027 Uiso 1 1 calc R
C1 C -0.7784(2) 0.63305(7) 0.59088(9) 0.0225(2) Uani 1 1 d .
H1A H -0.6617 0.6070 0.6280 0.034 Uiso 1 1 calc R
H1B H -0.8854 0.6409 0.6336 0.034 Uiso 1 1 calc R
H1C H -0.7346 0.6830 0.5676 0.034 Uiso 1 1 calc R

loop_
_atom_site_aniso_label
_atom_site_aniso_U_11
_atom_site_aniso_U_22
_atom_site_aniso_U_33
_atom_site_aniso_U_23
_atom_site_aniso_U_13
_atom_site_aniso_U_12
O2 0.0168(4) 0.0172(4) 0.0159(4) -0.0024(3) 0.0060(3) -0.0039(3)
O1 0.0219(4) 0.0209(4) 0.0197(4) -0.0059(3) 0.0074(3) -0.0022(3)
O3 0.0204(4) 0.0242(4) 0.0205(4) -0.0055(3) 0.0105(3) -0.0003(3)
C15 0.0138(5) 0.0150(5) 0.0156(5) -0.0002(4) 0.0026(4) -0.0010(4)
C13 0.0148(5) 0.0151(5) 0.0146(5) 0.0016(4) 0.0033(4) 0.0015(4)
C11 0.0164(5) 0.0145(5) 0.0128(4) -0.0004(4) 0.0033(4) 0.0013(4)
C2 0.0173(5) 0.0156(5) 0.0155(5) 0.0007(4) 0.0065(4) 0.0024(4)
C12 0.0152(5) 0.0138(5) 0.0140(5) 0.0013(4) 0.0038(4) 0.0013(4)
C16 0.0155(5) 0.0225(6) 0.0160(5) 0.0015(4) 0.0027(4) -0.0016(4)
C9 0.0170(5) 0.0154(5) 0.0158(5) -0.0005(4) 0.0040(4) -0.0004(4)
C7 0.0142(5) 0.0205(5) 0.0193(5) -0.0018(4) 0.0042(4) -0.0005(4)
C19 0.0163(5) 0.0207(6) 0.0311(6) -0.0017(5) 0.0087(5) -0.0035(4)
C14 0.0170(5) 0.0145(5) 0.0165(5) -0.0022(4) 0.0040(4) -0.0037(4)
C8 0.0196(5) 0.0152(5) 0.0168(5) 0.0001(4) 0.0055(4) -0.0002(4)
C4 0.0162(5) 0.0165(5) 0.0189(5) -0.0017(4) 0.0058(4) -0.0019(4)
C3 0.0183(5) 0.0162(5) 0.0155(5) -0.0021(4) 0.0046(4) 0.0005(4)
C17 0.0249(6) 0.0237(6) 0.0165(5) 0.0020(4) 0.0068(4) -0.0030(5)
C5 0.0178(5) 0.0144(5) 0.0145(5) 0.0003(4) 0.0058(4) 0.0010(4)
C20 0.0151(5) 0.0161(5) 0.0214(5) -0.0006(4) 0.0021(4) -0.0018(4)
C6 0.0180(5) 0.0184(5) 0.0151(5) -0.0019(4) 0.0025(4) 0.0003(4)
C10 0.0158(5) 0.0139(5) 0.0133(4) 0.0014(4) 0.0041(4) 0.0021(4)
C18 0.0259(6) 0.0178(5) 0.0258(6) 0.0020(4) 0.0136(5) -0.0017(5)
C1 0.0281(6) 0.0222(6) 0.0189(5) -0.0039(4) 0.0093(5) 0.0025(5)

loop_
_atom_type_symbol
_atom_type_description
_atom_type_scat_dispersion_real
_atom_type_scat_dispersion_imag
_atom_type_scat_source
C C 0.0033 0.0016 'International Tables Vol C Tables 4.2.6.8 and 6.1.1.4'
H H 0.0000 0.0000 'International Tables Vol C Tables 4.2.6.8 and 6.1.1.4'
O O 0.0106 0.0060 'International Tables Vol C Tables 4.2.6.8 and 6.1.1.4'

loop_
_geom_angle_atom_site_label_1
_geom_angle_atom_site_label_2
_geom_angle_atom_site_label_3
_geom_angle
_geom_angle_site_symmetry_1
_geom_angle_site_symmetry_3
C13 O2 C14 113.93(8) . .
C2 O3 C1 117.08(9) . .
C14 C15 C16 111.91(9) . .
C14 C15 C20 108.30(9) . .
C16 C15 C20 110.90(9) . .
O1 C13 O2 123.68(10) . .
O1 C13 C12 122.68(10) . .
O2 C13 C12 113.62(9) . .
C12 C11 C10 123.16(10) . .
O3 C2 C3 124.48(10) . .
O3 C2 C7 115.32(10) . .
C3 C2 C7 120.20(10) . .
C11 C12 C10 119.27(10) . 3_565
C11 C12 C13 114.81(9) . .
C10 C12 C13 125.90(9) 3_565 .
C17 C16 C15 112.01(10) . .
C8 C9 C10 170.94(12) . .
C6 C7 C2 119.98(10) . .
C18 C19 C20 111.22(10) . .
O2 C14 C15 109.09(9) . .
C9 C8 C5 178.35(13) . .
C3 C4 C5 121.18(10) . .
C4 C3 C2 119.45(10) . .
C16 C17 C18 111.33(10) . .
C4 C5 C6 118.36(10) . .
C4 C5 C8 121.03(10) . .
C6 C5 C8 120.60(10) . .
C19 C20 C15 111.55(10) . .
C7 C6 C5 120.77(10) . .
C11 C10 C12 117.57(9) . 3_565
C11 C10 C9 116.18(9) . .
C12 C10 C9 126.25(10) 3_565 .
C19 C18 C17 110.87(10) . .

loop_
_geom_bond_atom_site_label_1
_geom_bond_atom_site_label_2
_geom_bond_distance
_geom_bond_site_symmetry_2
O2 C13 1.3371(13) .
O2 C14 1.4527(13) .
O1 C13 1.2100(13) .
O3 C2 1.3638(13) .
O3 C1 1.4288(15) .
C15 C14 1.5128(15) .
C15 C16 1.5306(16) .
C15 C20 1.5332(15) .
C13 C12 1.4983(15) .
C11 C12 1.3915(14) .
C11 C10 1.4039(15) .
C2 C3 1.3919(16) .
C2 C7 1.3964(16) .
C12 C10 1.4113(15) 3_565
C16 C17 1.5288(15) .
C9 C8 1.2033(15) .
C9 C10 1.4323(14) .
C7 C6 1.3813(15) .
C19 C18 1.5273(19) .
C19 C20 1.5286(16) .
C8 C5 1.4339(15) .
C4 C3 1.3910(15) .
C4 C5 1.3977(15) .
C17 C18 1.5309(18) .
C5 C6 1.4073(16) .
C10 C12 1.4113(15) 3_565
